data_4503077
loop_
_publ_author_name
'Zhang, Wen-Hua'
'Song, Ying-Lin'
'Zhang, Yong'
'Lang, Jian-Ping'

_publ_section_title
;
 Binuclear Cluster-to-Cluster-Based Supramolecular Compounds: Design,
 Assembly, and Enhanced Third-Order Nonlinear Optical Performances of
 {[Et4N]2[MoOS3Cu2(\m-CN)]2&#x00B7;2aniline}nand
 {[Et4N]4[MoOS3Cu3CN(\m&#x2032;-CN)]2(\m-CN)2}n
;
_journal_issue 1
_journal_name_full 'Crystal Growth &amp; Design'
_journal_page_first 253
_journal_paper_doi 10.1021/cg070235n
_journal_volume 8
_journal_year 2008
_chemical_formula_moiety '2(C8 H20 N), C Cu Mo N O S3'
_chemical_formula_sum 'C17 H40 Cu Mo N3 O S3'
_chemical_formula_weight 558.18
_chemical_name_systematic
; 
 ? 
;
_space_group_IT_number 14
_symmetry_cell_setting monoclinic
_symmetry_space_group_name_Hall '-P 2yn'
_symmetry_space_group_name_H-M 'P 1 21/n 1'
_atom_sites_solution_hydrogens geom
_atom_sites_solution_primary direct
_atom_sites_solution_secondary difmap
_cell_angle_alpha 90.00
_cell_angle_beta 104.118(3)
_cell_angle_gamma 90.00
_cell_formula_units_Z 4
_cell_length_a 11.7530(12)
_cell_length_b 16.8295(16)
_cell_length_c 13.3393(12)
_cell_measurement_reflns_used 8697
_cell_measurement_temperature 193(2)
_cell_measurement_theta_max 27.5
_cell_measurement_theta_min 3.0
_cell_volume 2558.8(4)
_computing_cell_refinement CrystalClear
_computing_data_collection CrystalClear
_computing_data_reduction CrystalStructure
_computing_molecular_graphics 'Shelxl-97 (Sheldrick, 1997)'
_computing_publication_material 'Shelxl-97 (Sheldrick, 1997)'
_computing_structure_refinement 'SHELXL-97 (Sheldrick, 1997)'
_computing_structure_solution 'SHELXS-97 (Sheldrick, 1990)'
_diffrn_ambient_temperature 193(2)
_diffrn_measured_fraction_theta_full 0.998
_diffrn_measured_fraction_theta_max 0.998
_diffrn_measurement_device_type 'Rigaku Mercury'
_diffrn_measurement_method \w
_diffrn_radiation_monochromator graphite
_diffrn_radiation_source 'fine-focus sealed tube'
_diffrn_radiation_type MoK\a
_diffrn_radiation_wavelength 0.71070
_diffrn_reflns_av_R_equivalents 0.0501
_diffrn_reflns_av_sigmaI/netI 0.0447
_diffrn_reflns_limit_h_max 15
_diffrn_reflns_limit_h_min -15
_diffrn_reflns_limit_k_max 21
_diffrn_reflns_limit_k_min -18
_diffrn_reflns_limit_l_max 14
_diffrn_reflns_limit_l_min -17
_diffrn_reflns_number 28555
_diffrn_reflns_theta_full 27.47
_diffrn_reflns_theta_max 27.47
_diffrn_reflns_theta_min 3.01
_diffrn_standards_decay_% 0
_diffrn_standards_interval_count 0
_diffrn_standards_interval_time 0
_diffrn_standards_number 0
_exptl_absorpt_coefficient_mu 1.577
_exptl_absorpt_correction_T_max 0.8094
_exptl_absorpt_correction_T_min 0.6939
_exptl_absorpt_correction_type multi-scan
_exptl_absorpt_process_details 'Jacobson, R. (1998) Private communication.'
_exptl_crystal_colour orange
_exptl_crystal_density_diffrn 1.449
_exptl_crystal_density_method 'not measured'
_exptl_crystal_description block
_exptl_crystal_F_000 1160
_exptl_crystal_size_max 0.25
_exptl_crystal_size_mid 0.15
_exptl_crystal_size_min 0.14
_refine_diff_density_max 0.925
_refine_diff_density_min -0.798
_refine_diff_density_rms 0.108
_refine_ls_extinction_method none
_refine_ls_goodness_of_fit_ref 1.124
_refine_ls_hydrogen_treatment constr
_refine_ls_matrix_type full
_refine_ls_number_parameters 236
_refine_ls_number_reflns 5859
_refine_ls_number_restraints 0
_refine_ls_restrained_S_all 1.124
_refine_ls_R_factor_all 0.0793
_refine_ls_R_factor_gt 0.0618
_refine_ls_shift/su_max 0.000
_refine_ls_shift/su_mean 0.000
_refine_ls_structure_factor_coef Fsqd
_refine_ls_weighting_details 'calc w=1/[\s^2^(Fo^2^)+(0.0549P)^2^+5.9647P] where P=(Fo^2^+2Fc^2^)/3'
_refine_ls_weighting_scheme calc
_refine_ls_wR_factor_gt 0.1344
_refine_ls_wR_factor_ref 0.1444
_reflns_number_gt 4781
_reflns_number_total 5859
_reflns_threshold_expression >2sigma(I)
_cod_data_source_file cg070235n-file002.cif
_cod_data_source_block t
_cod_original_sg_symbol_H-M 'P 21/n'
_cod_database_code 4503077

loop_
_symmetry_equiv_pos_as_xyz
'x, y, z'
'-x+1/2, y+1/2, -z+1/2'
'-x, -y, -z'
'x-1/2, -y-1/2, z-1/2'

loop_
_atom_site_label
_atom_site_type_symbol
_atom_site_fract_x
_atom_site_fract_y
_atom_site_fract_z
_atom_site_U_iso_or_equiv
_atom_site_adp_type
_atom_site_occupancy
_atom_site_symmetry_multiplicity
_atom_site_calc_flag
_atom_site_refinement_flags
Mo1 Mo 0.87640(3) 0.13396(2) 0.21688(3) 0.03012(13) Uani 1 1 d .
Cu1 Cu 0.67305(5) 0.14489(4) 0.26721(5) 0.03731(18) Uani 1 1 d .
S1 S 0.69700(11) 0.11645(9) 0.11205(10) 0.0424(3) Uani 1 1 d .
S2 S 0.84813(12) 0.16138(10) 0.37334(10) 0.0475(4) Uani 1 1 d .
S3 S 0.98324(12) 0.02764(8) 0.22170(11) 0.0435(3) Uani 1 1 d .
O1 O 0.9436(3) 0.2142(2) 0.1759(3) 0.0559(11) Uani 1 1 d .
N1 N 0.4478(4) 0.1568(4) 0.3371(4) 0.0662(15) Uani 1 1 d .
N2 N 0.7425(3) 0.3969(2) 0.0260(3) 0.0360(9) Uani 1 1 d .
N3 N 0.2271(3) 0.1297(2) 0.0334(3) 0.0313(8) Uani 1 1 d .
C1 C 0.5327(5) 0.1524(4) 0.3098(4) 0.0473(13) Uani 1 1 d .
C2 C 0.3493(4) 0.1478(3) 0.0211(4) 0.0391(11) Uani 1 1 d .
H1 H 0.3555 0.2058 0.0112 0.047 Uiso 1 1 calc R
H2 H 0.4064 0.1336 0.0864 0.047 Uiso 1 1 calc R
C3 C 0.3848(5) 0.1060(4) -0.0664(4) 0.0533(15) Uani 1 1 d .
H3 H 0.4219 0.0552 -0.0419 0.064 Uiso 1 1 calc R
H4 H 0.4405 0.1393 -0.0916 0.064 Uiso 1 1 calc R
H5 H 0.3152 0.0965 -0.1228 0.064 Uiso 1 1 calc R
C4 C 0.2116(5) 0.0421(3) 0.0497(4) 0.0378(11) Uani 1 1 d .
H6 H 0.2111 0.0141 -0.0157 0.045 Uiso 1 1 calc R
H7 H 0.1338 0.0339 0.0642 0.045 Uiso 1 1 calc R
C5 C 0.3034(5) 0.0036(3) 0.1356(4) 0.0520(14) Uani 1 1 d .
H8 H 0.3676 -0.0166 0.1077 0.062 Uiso 1 1 calc R
H9 H 0.2679 -0.0405 0.1651 0.062 Uiso 1 1 calc R
H10 H 0.3341 0.0429 0.1895 0.062 Uiso 1 1 calc R
C6 C 0.1379(4) 0.1554(3) -0.0639(4) 0.0408(12) Uani 1 1 d .
H11 H 0.1554 0.2108 -0.0799 0.049 Uiso 1 1 calc R
H12 H 0.1483 0.1217 -0.1219 0.049 Uiso 1 1 calc R
C7 C 0.0107(5) 0.1509(4) -0.0591(5) 0.0515(14) Uani 1 1 d .
H13 H -0.0207 0.0981 -0.0817 0.062 Uiso 1 1 calc R
H14 H -0.0347 0.1914 -0.1046 0.062 Uiso 1 1 calc R
H15 H 0.0051 0.1602 0.0121 0.062 Uiso 1 1 calc R
C8 C 0.2080(4) 0.1740(3) 0.1274(4) 0.0349(10) Uani 1 1 d .
H16 H 0.1310 0.1582 0.1389 0.042 Uiso 1 1 calc R
H17 H 0.2692 0.1572 0.1889 0.042 Uiso 1 1 calc R
C9 C 0.2112(6) 0.2637(3) 0.1190(5) 0.0517(14) Uani 1 1 d .
H18 H 0.2917 0.2825 0.1464 0.062 Uiso 1 1 calc R
H19 H 0.1598 0.2873 0.1588 0.062 Uiso 1 1 calc R
H20 H 0.1842 0.2793 0.0463 0.062 Uiso 1 1 calc R
C10 C 0.7632(5) 0.3115(3) -0.0001(4) 0.0473(13) Uani 1 1 d .
H21 H 0.8419 0.3083 -0.0144 0.057 Uiso 1 1 calc R
H22 H 0.7655 0.2789 0.0621 0.057 Uiso 1 1 calc R
C11 C 0.6787(6) 0.2749(4) -0.0875(4) 0.0541(15) Uani 1 1 d .
H23 H 0.6155 0.2499 -0.0626 0.065 Uiso 1 1 calc R
H24 H 0.7186 0.2346 -0.1195 0.065 Uiso 1 1 calc R
H25 H 0.6457 0.3159 -0.1386 0.065 Uiso 1 1 calc R
C12 C 0.6208(5) 0.4103(4) 0.0407(5) 0.0559(15) Uani 1 1 d .
H26 H 0.5634 0.4047 -0.0269 0.067 Uiso 1 1 calc R
H27 H 0.6152 0.4653 0.0654 0.067 Uiso 1 1 calc R
C13 C 0.5880(6) 0.3514(4) 0.1190(5) 0.0564(16) Uani 1 1 d .
H28 H 0.5511 0.3040 0.0821 0.068 Uiso 1 1 calc R
H29 H 0.5331 0.3771 0.1535 0.068 Uiso 1 1 calc R
H30 H 0.6591 0.3359 0.1706 0.068 Uiso 1 1 calc R
C14 C 0.8322(6) 0.4231(5) 0.1204(5) 0.0664(18) Uani 1 1 d .
H31 H 0.8134 0.4784 0.1357 0.080 Uiso 1 1 calc R
H32 H 0.8224 0.3898 0.1789 0.080 Uiso 1 1 calc R
C15 C 0.9570(6) 0.4205(5) 0.1187(6) 0.080(2) Uani 1 1 d .
H33 H 0.9896 0.3683 0.1423 0.096 Uiso 1 1 calc R
H34 H 1.0000 0.4618 0.1646 0.096 Uiso 1 1 calc R
H35 H 0.9645 0.4299 0.0481 0.096 Uiso 1 1 calc R
C16 C 0.7534(5) 0.4461(3) -0.0702(5) 0.0529(14) Uani 1 1 d .
H36 H 0.8284 0.4323 -0.0872 0.064 Uiso 1 1 calc R
H37 H 0.6890 0.4306 -0.1298 0.064 Uiso 1 1 calc R
C17 C 0.7490(6) 0.5345(3) -0.0558(5) 0.0602(16) Uani 1 1 d .
H38 H 0.6675 0.5527 -0.0773 0.072 Uiso 1 1 calc R
H39 H 0.7955 0.5608 -0.0980 0.072 Uiso 1 1 calc R
H40 H 0.7813 0.5476 0.0172 0.072 Uiso 1 1 calc R

loop_
_atom_site_aniso_label
_atom_site_aniso_U_11
_atom_site_aniso_U_22
_atom_site_aniso_U_33
_atom_site_aniso_U_23
_atom_site_aniso_U_13
_atom_site_aniso_U_12
Mo1 0.0267(2) 0.0321(2) 0.0319(2) 0.00245(16) 0.00781(16) 0.00201(15)
Cu1 0.0280(3) 0.0452(4) 0.0399(4) -0.0031(3) 0.0106(3) 0.0000(2)
S1 0.0331(6) 0.0557(8) 0.0345(7) -0.0064(6) 0.0009(5) 0.0054(6)
S2 0.0342(7) 0.0698(10) 0.0368(7) -0.0155(6) 0.0057(5) 0.0041(6)
S3 0.0387(7) 0.0405(7) 0.0500(8) -0.0037(6) 0.0081(6) 0.0090(6)
O1 0.040(2) 0.058(2) 0.075(3) 0.033(2) 0.0245(19) 0.0091(18)
N1 0.039(3) 0.100(4) 0.065(3) -0.011(3) 0.022(3) -0.004(3)
N2 0.027(2) 0.035(2) 0.041(2) -0.0039(17) 0.0003(17) 0.0002(16)
N3 0.030(2) 0.032(2) 0.032(2) -0.0001(16) 0.0087(16) 0.0015(16)
C1 0.039(3) 0.062(4) 0.039(3) -0.008(2) 0.005(2) -0.007(3)
C2 0.033(3) 0.044(3) 0.043(3) -0.002(2) 0.014(2) -0.003(2)
C3 0.038(3) 0.075(4) 0.051(3) -0.005(3) 0.020(3) -0.001(3)
C4 0.043(3) 0.026(2) 0.047(3) -0.001(2) 0.016(2) 0.001(2)
C5 0.067(4) 0.035(3) 0.050(3) 0.003(2) 0.009(3) 0.011(3)
C6 0.033(3) 0.055(3) 0.032(3) 0.004(2) 0.005(2) -0.001(2)
C7 0.036(3) 0.059(4) 0.057(4) 0.001(3) 0.007(3) 0.003(3)
C8 0.038(3) 0.036(3) 0.033(2) -0.002(2) 0.013(2) -0.001(2)
C9 0.068(4) 0.031(3) 0.059(4) -0.006(2) 0.021(3) -0.002(3)
C10 0.046(3) 0.042(3) 0.055(3) 0.005(2) 0.015(3) 0.004(2)
C11 0.069(4) 0.046(3) 0.050(3) -0.006(3) 0.021(3) -0.002(3)
C12 0.044(3) 0.062(4) 0.061(4) -0.010(3) 0.012(3) 0.005(3)
C13 0.051(4) 0.077(4) 0.046(3) -0.001(3) 0.022(3) 0.003(3)
C14 0.060(4) 0.076(5) 0.053(4) -0.001(3) -0.006(3) -0.004(3)
C15 0.047(4) 0.068(5) 0.108(6) 0.008(4) -0.015(4) -0.008(3)
C16 0.054(4) 0.046(3) 0.058(4) 0.008(3) 0.013(3) 0.004(3)
C17 0.067(4) 0.036(3) 0.075(4) 0.004(3) 0.011(3) -0.001(3)

loop_
_atom_type_symbol
_atom_type_description
_atom_type_scat_dispersion_real
_atom_type_scat_dispersion_imag
_atom_type_scat_source
C C 0.0033 0.0016 'International Tables Vol C Tables 4.2.6.8 and 6.1.1.4'
H H 0.0000 0.0000 'International Tables Vol C Tables 4.2.6.8 and 6.1.1.4'
Cu Cu 0.3201 1.2651 'International Tables Vol C Tables 4.2.6.8 and 6.1.1.4'
Mo Mo -1.6832 0.6857 'International Tables Vol C Tables 4.2.6.8 and 6.1.1.4'
N N 0.0061 0.0033 'International Tables Vol C Tables 4.2.6.8 and 6.1.1.4'
O O 0.0106 0.0060 'International Tables Vol C Tables 4.2.6.8 and 6.1.1.4'
S S 0.1246 0.1234 'International Tables Vol C Tables 4.2.6.8 and 6.1.1.4'

loop_
_geom_angle_atom_site_label_1
_geom_angle_atom_site_label_2
_geom_angle_atom_site_label_3
_geom_angle
O1 Mo1 S3 110.40(13)
O1 Mo1 S2 108.55(16)
S3 Mo1 S2 110.93(6)
O1 Mo1 S1 109.84(14)
S3 Mo1 S1 110.94(5)
S2 Mo1 S1 106.07(5)
O1 Mo1 Cu1 122.69(13)
S3 Mo1 Cu1 126.90(4)
S2 Mo1 Cu1 53.12(4)
S1 Mo1 Cu1 52.95(4)
C1 Cu1 S1 128.40(17)
C1 Cu1 S2 123.18(17)
S1 Cu1 S2 108.40(5)
C1 Cu1 Mo1 177.19(17)
S1 Cu1 Mo1 54.32(4)
S2 Cu1 Mo1 54.09(4)
Cu1 S1 Mo1 72.73(4)
Cu1 S2 Mo1 72.79(4)
C14 N2 C12 110.0(5)
C14 N2 C10 110.7(4)
C12 N2 C10 112.5(4)
C14 N2 C16 110.7(4)
C12 N2 C16 107.4(4)
C10 N2 C16 105.4(4)
C4 N3 C2 111.2(4)
C4 N3 C6 108.6(4)
C2 N3 C6 109.0(4)
C4 N3 C8 108.2(4)
C2 N3 C8 109.0(4)
C6 N3 C8 110.9(4)
N1 C1 Cu1 179.1(6)
C3 C2 N3 116.1(4)
C3 C2 H1 108.3
N3 C2 H1 108.3
C3 C2 H2 108.3
N3 C2 H2 108.3
H1 C2 H2 107.4
C2 C3 H3 109.5
C2 C3 H4 109.5
H3 C3 H4 109.5
C2 C3 H5 109.5
H3 C3 H5 109.5
H4 C3 H5 109.5
N3 C4 C5 116.0(4)
N3 C4 H6 108.3
C5 C4 H6 108.3
N3 C4 H7 108.3
C5 C4 H7 108.3
H6 C4 H7 107.4
C4 C5 H8 109.5
C4 C5 H9 109.5
H8 C5 H9 109.5
C4 C5 H10 109.5
H8 C5 H10 109.5
H9 C5 H10 109.5
C7 C6 N3 115.6(4)
C7 C6 H11 108.4
N3 C6 H11 108.4
C7 C6 H12 108.4
N3 C6 H12 108.4
H11 C6 H12 107.4
C6 C7 H13 109.5
C6 C7 H14 109.5
H13 C7 H14 109.5
C6 C7 H15 109.5
H13 C7 H15 109.5
H14 C7 H15 109.5
C9 C8 N3 114.5(4)
C9 C8 H16 108.6
N3 C8 H16 108.6
C9 C8 H17 108.6
N3 C8 H17 108.6
H16 C8 H17 107.6
C8 C9 H18 109.5
C8 C9 H19 109.5
H18 C9 H19 109.5
C8 C9 H20 109.5
H18 C9 H20 109.5
H19 C9 H20 109.5
C11 C10 N2 117.7(5)
C11 C10 H21 107.9
N2 C10 H21 107.9
C11 C10 H22 107.9
N2 C10 H22 107.9
H21 C10 H22 107.2
C10 C11 H23 109.5
C10 C11 H24 109.5
H23 C11 H24 109.5
C10 C11 H25 109.5
H23 C11 H25 109.5
H24 C11 H25 109.5
N2 C12 C13 113.0(5)
N2 C12 H26 109.0
C13 C12 H26 109.0
N2 C12 H27 109.0
C13 C12 H27 109.0
H26 C12 H27 107.8
C12 C13 H28 109.5
C12 C13 H29 109.5
H28 C13 H29 109.5
C12 C13 H30 109.5
H28 C13 H30 109.5
H29 C13 H30 109.5
C15 C14 N2 118.6(6)
C15 C14 H31 107.7
N2 C14 H31 107.7
C15 C14 H32 107.7
N2 C14 H32 107.7
H31 C14 H32 107.1
C14 C15 H33 109.5
C14 C15 H34 109.5
H33 C15 H34 109.5
C14 C15 H35 109.5
H33 C15 H35 109.5
H34 C15 H35 109.5
C17 C16 N2 114.2(5)
C17 C16 H36 108.7
N2 C16 H36 108.7
C17 C16 H37 108.7
N2 C16 H37 108.7
H36 C16 H37 107.6
C16 C17 H38 109.5
C16 C17 H39 109.5
H38 C17 H39 109.5
C16 C17 H40 109.5
H38 C17 H40 109.5
H39 C17 H40 109.5

loop_
_geom_bond_atom_site_label_1
_geom_bond_atom_site_label_2
_geom_bond_distance
Mo1 O1 1.719(4)
Mo1 S3 2.1779(13)
Mo1 S2 2.2400(14)
Mo1 S1 2.2472(13)
Mo1 Cu1 2.6418(7)
Cu1 C1 1.875(6)
Cu1 S1 2.2082(14)
Cu1 S2 2.2123(14)
N1 C1 1.145(7)
N2 C14 1.497(7)
N2 C12 1.507(7)
N2 C10 1.513(7)
N2 C16 1.558(7)
N3 C4 1.509(6)
N3 C2 1.516(6)
N3 C6 1.518(6)
N3 C8 1.522(6)
C2 C3 1.506(7)
C2 H1 0.9900
C2 H2 0.9900
C3 H3 0.9800
C3 H4 0.9800
C3 H5 0.9800
C4 C5 1.514(7)
C4 H6 0.9900
C4 H7 0.9900
C5 H8 0.9800
C5 H9 0.9800
C5 H10 0.9800
C6 C7 1.515(7)
C6 H11 0.9900
C6 H12 0.9900
C7 H13 0.9800
C7 H14 0.9800
C7 H15 0.9800
C8 C9 1.515(7)
C8 H16 0.9900
C8 H17 0.9900
C9 H18 0.9800
C9 H19 0.9800
C9 H20 0.9800
C10 C11 1.469(8)
C10 H21 0.9900
C10 H22 0.9900
C11 H23 0.9800
C11 H24 0.9800
C11 H25 0.9800
C12 C13 1.555(9)
C12 H26 0.9900
C12 H27 0.9900
C13 H28 0.9800
C13 H29 0.9800
C13 H30 0.9800
C14 C15 1.473(10)
C14 H31 0.9900
C14 H32 0.9900
C15 H33 0.9800
C15 H34 0.9800
C15 H35 0.9800
C16 C17 1.502(8)
C16 H36 0.9900
C16 H37 0.9900
C17 H38 0.9800
C17 H39 0.9800
C17 H40 0.9800
